data_4079517
loop_
_publ_author_name
'Sathyaraj, Gopal'
'Kiruthika, Mathiyalagan'
'Weyherm\"uller, Thomas'
'Unni Nair, Balachandran'

_publ_section_title
;
 Oxidative Cleavage of DNA by Ruthenium(II) Complexes Containing a
 Ferrocene/Non-Ferrocene Conjugated Imidazole Phenol Ligand
;
_journal_issue 19
_journal_name_full Organometallics
_journal_page_first 6980
_journal_paper_doi 10.1021/om3007882
_journal_volume 31
_journal_year 2012
_chemical_compound_source 'acetonitrile, diethylether, hexane'
_chemical_formula_moiety 'C53 H41 Cl2 Fe2 N6 O Ru, Cl O4, H2 O'
_chemical_formula_sum 'C53 H43 Cl3 Fe2 N6 O6 Ru'
_chemical_formula_weight 1179.05
_chemical_name_systematic
; 
 ? 
;
_space_group_IT_number 2
_symmetry_cell_setting triclinic
_symmetry_Int_Tables_number 2
_symmetry_space_group_name_Hall '-P 1'
_symmetry_space_group_name_H-M 'P -1'
_atom_sites_solution_hydrogens geom
_atom_sites_solution_primary direct
_atom_sites_solution_secondary difmap
_audit_block_code WGT-UN-581-01
_audit_creation_date 2011-07-29
_audit_creation_method SHELXL-97
_cell_angle_alpha 97.52(2)
_cell_angle_beta 96.02(2)
_cell_angle_gamma 104.13(2)
_cell_formula_units_Z 2
_cell_length_a 7.2298(15)
_cell_length_b 12.450(2)
_cell_length_c 27.612(4)
_cell_measurement_reflns_used 68476
_cell_measurement_temperature 100(2)
_cell_measurement_theta_max 33.0987
_cell_measurement_theta_min 2.6011
_cell_volume 2365.1(8)
_computing_cell_refinement 'DENZO (Bruker AXS, 2006)'
_computing_data_collection 'DATCOL (Bruker AXS, 2006)'
_computing_data_reduction 'DENZO (Bruker AXS, 2006)'
_computing_structure_refinement 'SHELXL-97 (Sheldrick, 1997)'
_computing_structure_solution 'SHELXS-97 (Sheldrick, 1990)'
_diffrn_ambient_temperature 100(2)
_diffrn_detector_area_resol_mean 18.02
_diffrn_measured_fraction_theta_full 0.998
_diffrn_measured_fraction_theta_max 0.998
_diffrn_measurement_device_type 'Bruker AXS Enraf-Nonius KappaCCD'
_diffrn_measurement_method 'CCD \f- and \w-scans'
_diffrn_radiation_monochromator graphite
_diffrn_radiation_source '0.2 x 2mm^2^ focus rotating anode'
_diffrn_radiation_type MoK\a
_diffrn_radiation_wavelength 0.71073
_diffrn_reflns_av_R_equivalents 0.0383
_diffrn_reflns_av_sigmaI/netI 0.0385
_diffrn_reflns_limit_h_max 11
_diffrn_reflns_limit_h_min -11
_diffrn_reflns_limit_k_max 19
_diffrn_reflns_limit_k_min -19
_diffrn_reflns_limit_l_max 42
_diffrn_reflns_limit_l_min -42
_diffrn_reflns_number 66030
_diffrn_reflns_theta_full 33.10
_diffrn_reflns_theta_max 33.10
_diffrn_reflns_theta_min 2.60
_exptl_absorpt_coefficient_mu 1.150
_exptl_absorpt_correction_T_max 0.92175
_exptl_absorpt_correction_T_min 0.76006
_exptl_absorpt_correction_type gaussian
_exptl_absorpt_process_details 'SADABS (Bruker AXS, 2008)'
_exptl_crystal_colour 'dark red'
_exptl_crystal_density_diffrn 1.656
_exptl_crystal_density_method 'not measured'
_exptl_crystal_description prism
_exptl_crystal_F_000 1196
_exptl_crystal_size_max 0.27
_exptl_crystal_size_mid 0.10
_exptl_crystal_size_min 0.08
_refine_diff_density_max 1.443
_refine_diff_density_min -1.296
_refine_diff_density_rms 0.090
_refine_ls_extinction_method none
_refine_ls_goodness_of_fit_ref 1.035
_refine_ls_hydrogen_treatment mixed
_refine_ls_matrix_type full
_refine_ls_number_parameters 649
_refine_ls_number_reflns 17920
_refine_ls_number_restraints 2
_refine_ls_restrained_S_all 1.035
_refine_ls_R_factor_all 0.0528
_refine_ls_R_factor_gt 0.0343
_refine_ls_shift/su_max 0.003
_refine_ls_shift/su_mean 0.000
_refine_ls_structure_factor_coef Fsqd
_refine_ls_weighting_details 'calc w=1/[\s^2^(Fo^2^)+(0.0239P)^2^+2.2960P] where P=(Fo^2^+2Fc^2^)/3'
_refine_ls_weighting_scheme calc
_refine_ls_wR_factor_gt 0.0705
_refine_ls_wR_factor_ref 0.0781
_reflns_number_gt 14220
_reflns_number_total 17920
_reflns_threshold_expression >2sigma(I)
_cod_data_source_file om3007882_si_001.cif
_cod_data_source_block 7483
_cod_original_cell_volume 2365.1(7)
_cod_database_code 4079517

loop_
_symmetry_equiv_pos_as_xyz
'x, y, z'
'-x, -y, -z'

loop_
_atom_site_label
_atom_site_type_symbol
_atom_site_fract_x
_atom_site_fract_y
_atom_site_fract_z
_atom_site_U_iso_or_equiv
_atom_site_adp_type
_atom_site_occupancy
_atom_site_symmetry_multiplicity
_atom_site_calc_flag
_atom_site_refinement_flags
Ru1 Ru 0.158715(19) 0.912384(10) 0.142801(5) 0.01354(3) Uani 1 1 d .
Fe2 Fe 0.41212(3) 1.187173(19) 0.406130(9) 0.01508(5) Uani 1 1 d .
Fe1 Fe 0.85729(4) 0.69400(2) 0.419028(10) 0.02438(6) Uani 1 1 d .
Cl3 Cl 0.20368(6) 0.68627(3) -0.008720(15) 0.02101(8) Uani 1 1 d .
Cl5 Cl 0.22571(7) 0.34734(3) 0.092288(18) 0.02806(10) Uani 1 1 d .
O1 O 0.27707(18) 0.82533(9) 0.08950(4) 0.0172(2) Uani 1 1 d .
C2 C 0.2779(2) 0.72092(13) 0.09142(6) 0.0154(3) Uani 1 1 d .
C3 C 0.2361(2) 0.64055(13) 0.04766(6) 0.0168(3) Uani 1 1 d .
C4 C 0.2168(2) 0.52709(13) 0.04723(6) 0.0177(3) Uani 1 1 d .
H4 H 0.1830 0.4757 0.0171 0.021 Uiso 1 1 calc R
C5 C 0.2480(3) 0.49038(13) 0.09195(6) 0.0188(3) Uani 1 1 d .
C6 C 0.3018(2) 0.56444(13) 0.13590(6) 0.0178(3) Uani 1 1 d .
H6 H 0.3273 0.5378 0.1660 0.021 Uiso 1 1 calc R
C7 C 0.3187(2) 0.67900(13) 0.13595(6) 0.0159(3) Uani 1 1 d .
C8 C 0.3757(2) 0.75614(13) 0.18274(6) 0.0158(3) Uani 1 1 d .
N9 N 0.4793(2) 0.73516(12) 0.22266(5) 0.0177(3) Uani 1 1 d .
H9 H 0.511(3) 0.6732(19) 0.2251(8) 0.021 Uiso 1 1 d .
C10 C 0.4945(2) 0.81979(13) 0.26176(6) 0.0174(3) Uani 1 1 d .
C11 C 0.3974(2) 0.89226(13) 0.24372(6) 0.0164(3) Uani 1 1 d .
N12 N 0.3269(2) 0.85280(11) 0.19400(5) 0.0157(3) Uani 1 1 d .
C13 C 0.6092(3) 0.83290(14) 0.30943(6) 0.0206(3) Uani 1 1 d .
H13 H 0.5842 0.8829 0.3355 0.025 Uiso 1 1 calc R
C14 C 0.7471(3) 0.78161(14) 0.32041(6) 0.0193(3) Uani 1 1 d .
H14 H 0.7710 0.7288 0.2953 0.023 Uiso 1 1 calc R
C15 C 0.8627(3) 0.80274(14) 0.36906(7) 0.0213(3) Uani 1 1 d .
C16 C 1.0473(3) 0.77996(15) 0.37920(8) 0.0265(4) Uani 1 1 d .
H16 H 1.1139 0.7477 0.3558 0.032 Uiso 1 1 calc R
C17 C 1.1125(3) 0.81467(17) 0.43084(8) 0.0346(5) Uani 1 1 d .
H17 H 1.2310 0.8099 0.4476 0.042 Uiso 1 1 calc R
C18 C 0.9717(3) 0.85717(16) 0.45277(7) 0.0336(5) Uani 1 1 d .
H18 H 0.9791 0.8858 0.4867 0.040 Uiso 1 1 calc R
C19 C 0.8160(3) 0.84962(15) 0.41496(7) 0.0267(4) Uani 1 1 d .
H19 H 0.7014 0.8718 0.4195 0.032 Uiso 1 1 calc R
C20 C 0.3712(2) 0.99576(13) 0.27003(6) 0.0172(3) Uani 1 1 d .
H20 H 0.4105 1.0629 0.2567 0.021 Uiso 1 1 calc R
C21 C 0.2946(2) 1.00066(14) 0.31200(6) 0.0178(3) Uani 1 1 d .
H21 H 0.2564 0.9328 0.3249 0.021 Uiso 1 1 calc R
C22 C 0.2650(2) 1.10182(14) 0.33961(6) 0.0179(3) Uani 1 1 d .
C23 C 0.1378(2) 1.10093(15) 0.37599(7) 0.0208(3) Uani 1 1 d .
H23 H 0.0624 1.0361 0.3861 0.025 Uiso 1 1 calc R
C24 C 0.1440(3) 1.21411(16) 0.39433(7) 0.0242(4) Uani 1 1 d .
H24 H 0.0728 1.2379 0.4188 0.029 Uiso 1 1 calc R
C25 C 0.2745(3) 1.28554(15) 0.37000(7) 0.0223(3) Uani 1 1 d .
H25 H 0.3056 1.3652 0.3753 0.027 Uiso 1 1 calc R
C26 C 0.3509(3) 1.21708(14) 0.33620(6) 0.0200(3) Uani 1 1 d .
H26 H 0.4423 1.2430 0.3152 0.024 Uiso 1 1 calc R
C27 C 0.9096(4) 0.56571(17) 0.45256(8) 0.0364(5) Uani 1 1 d .
H27 H 1.0272 0.5662 0.4716 0.044 Uiso 1 1 calc R
C28 C 0.7540(4) 0.60079(17) 0.47088(8) 0.0335(5) Uani 1 1 d .
H28 H 0.7490 0.6285 0.5043 0.040 Uiso 1 1 calc R
C29 C 0.6067(3) 0.58723(16) 0.43045(8) 0.0313(4) Uani 1 1 d .
H29 H 0.4863 0.6045 0.4320 0.038 Uiso 1 1 calc R
C30 C 0.6726(3) 0.54303(16) 0.38730(8) 0.0327(5) Uani 1 1 d .
H30 H 0.6031 0.5254 0.3549 0.039 Uiso 1 1 calc R
C31 C 0.8591(4) 0.52972(16) 0.40076(9) 0.0353(5) Uani 1 1 d .
H31 H 0.9365 0.5018 0.3791 0.042 Uiso 1 1 calc R
C32 C 0.5167(3) 1.09572(16) 0.45338(7) 0.0272(4) Uani 1 1 d .
H32 H 0.4585 1.0204 0.4567 0.033 Uiso 1 1 calc R
C33 C 0.6519(3) 1.13068(16) 0.42109(8) 0.0261(4) Uani 1 1 d .
H33 H 0.7002 1.0828 0.3989 0.031 Uiso 1 1 calc R
C34 C 0.7023(3) 1.25011(16) 0.42773(8) 0.0273(4) Uani 1 1 d .
H34 H 0.7901 1.2957 0.4107 0.033 Uiso 1 1 calc R
C35 C 0.5997(3) 1.28904(16) 0.46390(7) 0.0271(4) Uani 1 1 d .
H35 H 0.6065 1.3654 0.4755 0.033 Uiso 1 1 calc R
C36 C 0.4841(3) 1.19409(18) 0.47999(7) 0.0286(4) Uani 1 1 d .
H36 H 0.4002 1.1959 0.5042 0.034 Uiso 1 1 calc R
N41 N 0.0638(2) 1.01782(11) 0.19101(5) 0.0160(3) Uani 1 1 d .
C42 C -0.0880(3) 0.99031(15) 0.21554(6) 0.0200(3) Uani 1 1 d .
H42 H -0.1588 0.9138 0.2113 0.024 Uiso 1 1 calc R
C43 C -0.1452(3) 1.06900(16) 0.24668(7) 0.0240(4) Uani 1 1 d .
H43 H -0.2495 1.0460 0.2645 0.029 Uiso 1 1 calc R
C44 C -0.0486(3) 1.18174(16) 0.25155(7) 0.0246(4) Uani 1 1 d .
H44 H -0.0889 1.2373 0.2716 0.030 Uiso 1 1 calc R
C45 C 0.1070(3) 1.21151(14) 0.22668(7) 0.0215(3) Uani 1 1 d .
H45 H 0.1749 1.2882 0.2293 0.026 Uiso 1 1 calc R
C46 C 0.1642(2) 1.12853(13) 0.19763(6) 0.0173(3) Uani 1 1 d .
C47 C 0.3422(2) 1.14986(13) 0.17515(6) 0.0169(3) Uani 1 1 d .
C48 C 0.4791(3) 1.25323(14) 0.18276(7) 0.0209(3) Uani 1 1 d .
H48 H 0.4563 1.3171 0.2015 0.025 Uiso 1 1 calc R
C49 C 0.6488(3) 1.26177(15) 0.16264(7) 0.0238(4) Uani 1 1 d .
H49 H 0.7449 1.3311 0.1681 0.029 Uiso 1 1 calc R
C50 C 0.6765(3) 1.16740(15) 0.13439(7) 0.0232(3) Uani 1 1 d .
H50 H 0.7907 1.1718 0.1197 0.028 Uiso 1 1 calc R
C51 C 0.5352(3) 1.06681(14) 0.12795(6) 0.0192(3) Uani 1 1 d .
H51 H 0.5547 1.0025 0.1087 0.023 Uiso 1 1 calc R
N52 N 0.3715(2) 1.05715(11) 0.14799(5) 0.0161(3) Uani 1 1 d .
N61 N -0.0199(2) 0.94206(12) 0.08713(5) 0.0172(3) Uani 1 1 d .
C62 C -0.0123(3) 1.04027(15) 0.07080(7) 0.0226(3) Uani 1 1 d .
H62 H 0.0847 1.1050 0.0867 0.027 Uiso 1 1 calc R
C63 C -0.1400(3) 1.05074(18) 0.03178(7) 0.0295(4) Uani 1 1 d .
H63 H -0.1309 1.1215 0.0215 0.035 Uiso 1 1 calc R
C64 C -0.2809(3) 0.9569(2) 0.00798(7) 0.0311(4) Uani 1 1 d .
H64 H -0.3686 0.9620 -0.0192 0.037 Uiso 1 1 calc R
C65 C -0.2923(3) 0.85547(18) 0.02435(7) 0.0257(4) Uani 1 1 d .
H65 H -0.3886 0.7902 0.0086 0.031 Uiso 1 1 calc R
C66 C -0.1613(2) 0.84979(15) 0.06415(6) 0.0190(3) Uani 1 1 d .
C67 C -0.1734(2) 0.74973(14) 0.08750(6) 0.0185(3) Uani 1 1 d .
C68 C -0.2893(3) 0.64349(16) 0.06688(7) 0.0251(4) Uani 1 1 d .
H68 H -0.3604 0.6309 0.0348 0.030 Uiso 1 1 calc R
C69 C -0.2994(3) 0.55648(16) 0.09383(9) 0.0303(4) Uani 1 1 d .
H69 H -0.3716 0.4824 0.0798 0.036 Uiso 1 1 calc R
C70 C -0.2029(3) 0.57884(15) 0.14151(9) 0.0287(4) Uani 1 1 d .
H70 H -0.2164 0.5217 0.1616 0.034 Uiso 1 1 calc R
C71 C -0.0864(3) 0.68568(14) 0.15959(7) 0.0222(3) Uani 1 1 d .
H71 H -0.0200 0.7007 0.1923 0.027 Uiso 1 1 calc R
N72 N -0.0638(2) 0.76908(11) 0.13243(5) 0.0164(3) Uani 1 1 d .
Cl80 Cl 1.04324(7) 0.51282(4) 0.266499(17) 0.02566(9) Uani 1 1 d .
O81 O 1.0499(3) 0.62945(13) 0.26852(6) 0.0411(4) Uani 1 1 d .
O82 O 1.2005(2) 0.49971(15) 0.30003(6) 0.0395(4) Uani 1 1 d .
O83 O 1.0583(2) 0.46526(13) 0.21696(6) 0.0333(3) Uani 1 1 d .
O84 O 0.8631(2) 0.45406(14) 0.27999(6) 0.0365(3) Uani 1 1 d .
O100 O 0.5279(2) 0.52225(11) 0.24393(5) 0.0245(3) Uani 1 1 d D
H101 H 0.449(3) 0.515(2) 0.2641(8) 0.037 Uiso 1 1 d D
H102 H 0.627(2) 0.509(2) 0.2576(9) 0.037 Uiso 1 1 d D

loop_
_atom_site_aniso_label
_atom_site_aniso_U_11
_atom_site_aniso_U_22
_atom_site_aniso_U_33
_atom_site_aniso_U_23
_atom_site_aniso_U_13
_atom_site_aniso_U_12
Ru1 0.01794(6) 0.00877(5) 0.01314(5) 0.00067(4) -0.00292(4) 0.00476(4)
Fe2 0.01460(11) 0.01459(10) 0.01494(10) 0.00172(8) -0.00107(8) 0.00341(8)
Fe1 0.03347(15) 0.01345(11) 0.02030(12) 0.00575(9) -0.01073(10) -0.00047(10)
Cl3 0.0297(2) 0.01533(17) 0.01576(17) 0.00087(13) -0.00502(15) 0.00595(15)
Cl5 0.0403(3) 0.01032(16) 0.0294(2) -0.00011(15) -0.01307(18) 0.00809(16)
O1 0.0239(6) 0.0108(5) 0.0165(5) 0.0006(4) -0.0012(4) 0.0064(4)
C2 0.0167(7) 0.0116(6) 0.0165(7) -0.0002(5) -0.0025(5) 0.0044(5)
C3 0.0202(8) 0.0132(7) 0.0164(7) 0.0016(5) -0.0033(6) 0.0060(6)
C4 0.0201(8) 0.0122(7) 0.0185(7) -0.0019(5) -0.0055(6) 0.0055(6)
C5 0.0220(8) 0.0097(6) 0.0231(8) 0.0002(6) -0.0054(6) 0.0061(6)
C6 0.0219(8) 0.0128(7) 0.0181(7) 0.0018(6) -0.0036(6) 0.0064(6)
C7 0.0190(7) 0.0123(6) 0.0152(7) 0.0000(5) -0.0040(5) 0.0058(6)
C8 0.0197(7) 0.0116(6) 0.0151(7) 0.0012(5) -0.0036(5) 0.0053(6)
N9 0.0247(7) 0.0121(6) 0.0154(6) 0.0004(5) -0.0053(5) 0.0075(5)
C10 0.0222(8) 0.0135(7) 0.0155(7) -0.0001(5) -0.0029(6) 0.0066(6)
C11 0.0203(8) 0.0130(7) 0.0141(7) 0.0000(5) -0.0041(6) 0.0047(6)
N12 0.0184(6) 0.0127(6) 0.0146(6) 0.0002(5) -0.0024(5) 0.0045(5)
C13 0.0273(9) 0.0158(7) 0.0162(7) 0.0009(6) -0.0055(6) 0.0057(6)
C14 0.0242(8) 0.0142(7) 0.0172(7) 0.0025(6) -0.0048(6) 0.0039(6)
C15 0.0263(9) 0.0129(7) 0.0208(8) 0.0056(6) -0.0081(6) 0.0011(6)
C16 0.0253(9) 0.0185(8) 0.0313(9) 0.0107(7) -0.0099(7) 0.0001(7)
C17 0.0351(11) 0.0213(9) 0.0360(11) 0.0115(8) -0.0223(9) -0.0063(8)
C18 0.0521(13) 0.0156(8) 0.0224(9) 0.0048(7) -0.0170(9) -0.0027(8)
C19 0.0411(11) 0.0148(7) 0.0194(8) 0.0036(6) -0.0087(7) 0.0033(7)
C20 0.0217(8) 0.0127(7) 0.0158(7) 0.0001(5) -0.0044(6) 0.0059(6)
C21 0.0214(8) 0.0143(7) 0.0171(7) 0.0017(6) -0.0007(6) 0.0053(6)
C22 0.0204(8) 0.0168(7) 0.0150(7) 0.0003(6) -0.0027(6) 0.0054(6)
C23 0.0156(7) 0.0216(8) 0.0223(8) -0.0007(6) -0.0005(6) 0.0028(6)
C24 0.0169(8) 0.0262(9) 0.0271(9) -0.0054(7) -0.0015(6) 0.0082(7)
C25 0.0260(9) 0.0181(8) 0.0223(8) -0.0006(6) -0.0056(7) 0.0107(7)
C26 0.0264(9) 0.0172(7) 0.0169(7) 0.0036(6) -0.0006(6) 0.0078(6)
C27 0.0500(13) 0.0200(9) 0.0365(11) 0.0160(8) -0.0079(10) 0.0042(9)
C28 0.0532(14) 0.0190(9) 0.0223(9) 0.0068(7) -0.0049(9) 0.0004(9)
C29 0.0390(11) 0.0192(8) 0.0292(10) 0.0047(7) -0.0022(8) -0.0020(8)
C30 0.0474(13) 0.0169(8) 0.0238(9) 0.0037(7) -0.0049(8) -0.0064(8)
C31 0.0537(14) 0.0155(8) 0.0371(11) 0.0099(8) 0.0073(10) 0.0064(9)
C32 0.0297(10) 0.0208(8) 0.0267(9) 0.0084(7) -0.0099(7) 0.0018(7)
C33 0.0208(8) 0.0218(8) 0.0352(10) 0.0044(7) -0.0057(7) 0.0087(7)
C34 0.0155(8) 0.0217(8) 0.0430(11) 0.0092(8) -0.0035(7) 0.0027(6)
C35 0.0270(9) 0.0193(8) 0.0284(9) -0.0014(7) -0.0128(7) 0.0034(7)
C36 0.0331(10) 0.0329(10) 0.0166(8) 0.0030(7) -0.0046(7) 0.0068(8)
N41 0.0198(7) 0.0121(6) 0.0156(6) 0.0002(5) -0.0039(5) 0.0068(5)
C42 0.0208(8) 0.0184(8) 0.0200(8) 0.0016(6) -0.0018(6) 0.0063(6)
C43 0.0224(9) 0.0266(9) 0.0232(8) -0.0002(7) 0.0008(7) 0.0099(7)
C44 0.0260(9) 0.0235(8) 0.0246(8) -0.0026(7) -0.0023(7) 0.0131(7)
C45 0.0244(8) 0.0154(7) 0.0239(8) -0.0014(6) -0.0044(6) 0.0096(6)
C46 0.0226(8) 0.0127(7) 0.0164(7) 0.0012(5) -0.0041(6) 0.0077(6)
C47 0.0231(8) 0.0112(6) 0.0161(7) 0.0014(5) -0.0039(6) 0.0070(6)
C48 0.0266(9) 0.0113(7) 0.0224(8) 0.0004(6) -0.0044(6) 0.0052(6)
C49 0.0263(9) 0.0138(7) 0.0276(9) 0.0030(6) -0.0035(7) 0.0017(6)
C50 0.0224(8) 0.0189(8) 0.0267(9) 0.0031(7) 0.0013(7) 0.0037(6)
C51 0.0225(8) 0.0144(7) 0.0200(7) 0.0015(6) -0.0004(6) 0.0059(6)
N52 0.0207(7) 0.0110(6) 0.0158(6) 0.0017(5) -0.0022(5) 0.0049(5)
N61 0.0225(7) 0.0149(6) 0.0156(6) 0.0020(5) -0.0006(5) 0.0094(5)
C62 0.0335(10) 0.0191(8) 0.0200(8) 0.0061(6) 0.0037(7) 0.0144(7)
C63 0.0429(12) 0.0357(11) 0.0217(8) 0.0125(8) 0.0067(8) 0.0276(9)
C64 0.0296(10) 0.0520(13) 0.0201(8) 0.0111(8) 0.0013(7) 0.0247(9)
C65 0.0203(8) 0.0390(11) 0.0178(8) 0.0025(7) -0.0020(6) 0.0110(8)
C66 0.0192(8) 0.0220(8) 0.0158(7) -0.0007(6) -0.0011(6) 0.0089(6)
C67 0.0174(7) 0.0171(7) 0.0197(7) -0.0023(6) -0.0007(6) 0.0062(6)
C68 0.0190(8) 0.0226(8) 0.0288(9) -0.0084(7) -0.0004(7) 0.0040(7)
C69 0.0221(9) 0.0143(8) 0.0492(12) -0.0059(8) 0.0024(8) 0.0016(7)
C70 0.0231(9) 0.0143(8) 0.0489(12) 0.0082(8) 0.0026(8) 0.0046(7)
C71 0.0222(8) 0.0150(7) 0.0295(9) 0.0062(6) -0.0012(7) 0.0057(6)
N72 0.0175(6) 0.0118(6) 0.0190(6) 0.0006(5) -0.0012(5) 0.0046(5)
Cl80 0.0268(2) 0.0244(2) 0.0272(2) 0.00623(16) -0.00042(17) 0.00985(17)
O81 0.0622(11) 0.0238(7) 0.0390(9) 0.0062(6) 0.0020(8) 0.0160(7)
O82 0.0307(8) 0.0550(11) 0.0365(8) 0.0173(8) -0.0034(6) 0.0166(7)
O83 0.0369(8) 0.0332(8) 0.0299(7) 0.0026(6) 0.0028(6) 0.0117(6)
O84 0.0282(8) 0.0408(9) 0.0436(9) 0.0137(7) 0.0046(7) 0.0114(7)
O100 0.0274(7) 0.0216(6) 0.0250(7) 0.0023(5) -0.0042(5) 0.0111(5)

loop_
_atom_type_symbol
_atom_type_description
_atom_type_scat_dispersion_real
_atom_type_scat_dispersion_imag
_atom_type_scat_source
C C 0.0033 0.0016 'International Tables Vol C Tables 4.2.6.8 and 6.1.1.4'
H H 0.0000 0.0000 'International Tables Vol C Tables 4.2.6.8 and 6.1.1.4'
N N 0.0061 0.0033 'International Tables Vol C Tables 4.2.6.8 and 6.1.1.4'
O O 0.0106 0.0060 'International Tables Vol C Tables 4.2.6.8 and 6.1.1.4'
Cl Cl 0.1484 0.1585 'International Tables Vol C Tables 4.2.6.8 and 6.1.1.4'
Fe Fe 0.3463 0.8444 'International Tables Vol C Tables 4.2.6.8 and 6.1.1.4'
Ru Ru -1.2594 0.8363 'International Tables Vol C Tables 4.2.6.8 and 6.1.1.4'

loop_
_exptl_crystal_face_index_h
_exptl_crystal_face_index_k
_exptl_crystal_face_index_l
_exptl_crystal_face_perp_dist
0.00 0.00 1.00 0.0400
0.00 0.00 -1.00 0.0400
0.00 -1.00 0.00 0.0500
0.00 1.00 0.00 0.0500
-1.00 0.00 0.00 0.1300
1.00 0.00 0.00 0.1400
-1.00 0.00 3.00 0.1000
1.00 0.00 -3.00 0.1200

loop_
_geom_angle_atom_site_label_1
_geom_angle_atom_site_label_2
_geom_angle_atom_site_label_3
_geom_angle
N61 Ru1 N41 89.03(6)
N61 Ru1 N52 96.75(6)
N41 Ru1 N52 79.36(6)
N61 Ru1 N72 78.99(6)
N41 Ru1 N72 101.57(6)
N52 Ru1 N72 175.59(5)
N61 Ru1 O1 88.25(5)
N41 Ru1 O1 171.56(5)
N52 Ru1 O1 93.02(6)
N72 Ru1 O1 85.75(6)
N61 Ru1 N12 170.04(5)
N41 Ru1 N12 98.39(5)
N52 Ru1 N12 91.16(6)
N72 Ru1 N12 92.95(6)
O1 Ru1 N12 85.30(5)
C36 Fe2 C26 167.53(8)
C36 Fe2 C23 116.89(9)
C26 Fe2 C23 69.17(8)
C36 Fe2 C22 150.10(8)
C26 Fe2 C22 41.29(7)
C23 Fe2 C22 41.05(7)
C36 Fe2 C35 40.86(8)
C26 Fe2 C35 128.72(8)
C23 Fe2 C35 149.75(8)
C22 Fe2 C35 167.92(8)
C36 Fe2 C32 40.96(8)
C26 Fe2 C32 150.06(8)
C23 Fe2 C32 108.46(8)
C22 Fe2 C32 116.99(7)
C35 Fe2 C32 68.71(8)
C36 Fe2 C34 68.38(9)
C26 Fe2 C34 107.77(9)
C23 Fe2 C34 168.86(8)
C22 Fe2 C34 129.78(8)
C35 Fe2 C34 40.35(9)
C32 Fe2 C34 68.50(8)
C36 Fe2 C24 108.17(9)
C26 Fe2 C24 68.68(8)
C23 Fe2 C24 40.73(7)
C22 Fe2 C24 68.74(7)
C35 Fe2 C24 116.72(8)
C32 Fe2 C24 130.01(9)
C34 Fe2 C24 149.28(8)
C36 Fe2 C33 68.51(9)
C26 Fe2 C33 116.90(8)
C23 Fe2 C33 130.18(8)
C22 Fe2 C33 108.43(8)
C35 Fe2 C33 68.33(8)
C32 Fe2 C33 40.62(9)
C34 Fe2 C33 40.72(8)
C24 Fe2 C33 168.77(8)
C36 Fe2 C25 129.12(8)
C26 Fe2 C25 40.85(7)
C23 Fe2 C25 68.66(8)
C22 Fe2 C25 68.92(7)
C35 Fe2 C25 107.64(8)
C32 Fe2 C25 168.19(8)
C34 Fe2 C25 116.54(8)
C24 Fe2 C25 40.55(8)
C33 Fe2 C25 149.75(8)
C16 Fe1 C17 41.02(8)
C16 Fe1 C27 122.31(10)
C17 Fe1 C27 105.70(9)
C16 Fe1 C30 119.93(9)
C17 Fe1 C30 154.65(10)
C27 Fe1 C30 68.21(9)
C16 Fe1 C31 105.07(9)
C17 Fe1 C31 118.86(10)
C27 Fe1 C31 40.75(9)
C30 Fe1 C31 40.49(10)
C16 Fe1 C19 69.04(9)
C17 Fe1 C19 68.48(9)
C27 Fe1 C19 156.64(9)
C30 Fe1 C19 126.66(9)
C31 Fe1 C19 162.12(8)
C16 Fe1 C28 160.00(9)
C17 Fe1 C28 124.12(9)
C27 Fe1 C28 40.64(10)
C30 Fe1 C28 68.21(8)
C31 Fe1 C28 68.46(9)
C19 Fe1 C28 122.67(9)
C16 Fe1 C18 68.78(9)
C17 Fe1 C18 40.37(10)
C27 Fe1 C18 120.21(8)
C30 Fe1 C18 163.98(10)
C31 Fe1 C18 154.44(10)
C19 Fe1 C18 40.84(8)
C28 Fe1 C18 108.44(9)
C16 Fe1 C29 156.50(8)
C17 Fe1 C29 162.07(9)
C27 Fe1 C29 68.42(10)
C30 Fe1 C29 40.68(9)
C31 Fe1 C29 68.50(10)
C19 Fe1 C29 109.80(9)
C28 Fe1 C29 40.61(9)
C18 Fe1 C29 126.69(10)
C16 Fe1 C15 41.17(7)
C17 Fe1 C15 68.83(7)
C27 Fe1 C15 160.10(10)
C30 Fe1 C15 108.08(8)
C31 Fe1 C15 123.77(8)
C19 Fe1 C15 40.93(8)
C28 Fe1 C15 157.98(9)
C18 Fe1 C15 68.79(7)
C29 Fe1 C15 122.40(8)
C2 O1 Ru1 119.86(11)
O1 C2 C3 120.58(14)
O1 C2 C7 124.17(14)
C3 C2 C7 115.25(14)
C4 C3 C2 123.71(15)
C4 C3 Cl3 117.86(12)
C2 C3 Cl3 118.42(12)
C3 C4 C5 118.21(15)
C6 C5 C4 121.54(15)
C6 C5 Cl5 119.39(13)
C4 C5 Cl5 119.04(13)
C5 C6 C7 119.70(15)
C6 C7 C2 121.29(14)
C6 C7 C8 119.00(14)
C2 C7 C8 119.70(14)
N12 C8 N9 110.07(14)
N12 C8 C7 126.49(14)
N9 C8 C7 123.34(14)
C8 N9 C10 108.64(13)
C11 C10 N9 105.75(14)
C11 C10 C13 128.67(15)
N9 C10 C13 125.21(15)
C10 C11 N12 109.09(14)
C10 C11 C20 127.92(14)
N12 C11 C20 122.98(14)
C8 N12 C11 106.41(13)
C8 N12 Ru1 121.87(11)
C11 N12 Ru1 131.58(11)
C14 C13 C10 126.43(16)
C13 C14 C15 123.28(17)
C19 C15 C16 107.43(16)
C19 C15 C14 127.18(17)
C16 C15 C14 125.39(18)
C19 C15 Fe1 69.31(10)
C16 C15 Fe1 68.84(10)
C14 C15 Fe1 127.30(12)
C17 C16 C15 107.6(2)
C17 C16 Fe1 69.58(13)
C15 C16 Fe1 69.99(11)
C18 C17 C16 108.77(18)
C18 C17 Fe1 70.21(12)
C16 C17 Fe1 69.40(11)
C17 C18 C19 108.08(18)
C17 C18 Fe1 69.42(12)
C19 C18 Fe1 69.46(10)
C18 C19 C15 108.11(19)
C18 C19 Fe1 69.70(11)
C15 C19 Fe1 69.76(10)
C21 C20 C11 123.18(16)
C20 C21 C22 125.27(16)
C23 C22 C26 107.60(15)
C23 C22 C21 123.85(16)
C26 C22 C21 128.55(16)
C23 C22 Fe2 69.45(9)
C26 C22 Fe2 69.27(9)
C21 C22 Fe2 126.90(12)
C24 C23 C22 107.97(16)
C24 C23 Fe2 69.91(10)
C22 C23 Fe2 69.49(10)
C25 C24 C23 108.47(16)
C25 C24 Fe2 69.74(10)
C23 C24 Fe2 69.36(10)
C24 C25 C26 108.20(16)
C24 C25 Fe2 69.71(10)
C26 C25 Fe2 69.22(10)
C25 C26 C22 107.75(16)
C25 C26 Fe2 69.93(10)
C22 C26 Fe2 69.44(10)
C28 C27 C31 108.2(2)
C28 C27 Fe1 69.97(12)
C31 C27 Fe1 69.84(11)
C27 C28 C29 108.1(2)
C27 C28 Fe1 69.39(12)
C29 C28 Fe1 69.80(12)
C28 C29 C30 107.5(2)
C28 C29 Fe1 69.59(13)
C30 C29 Fe1 69.47(12)
C31 C30 C29 108.58(19)
C31 C30 Fe1 69.76(12)
C29 C30 Fe1 69.85(12)
C30 C31 C27 107.6(2)
C30 C31 Fe1 69.75(12)
C27 C31 Fe1 69.41(12)
C33 C32 C36 107.68(17)
C33 C32 Fe2 69.85(10)
C36 C32 Fe2 69.28(11)
C32 C33 C34 108.02(18)
C32 C33 Fe2 69.52(11)
C34 C33 Fe2 69.59(10)
C35 C34 C33 108.26(18)
C35 C34 Fe2 69.68(11)
C33 C34 Fe2 69.70(11)
C34 C35 C36 108.12(17)
C34 C35 Fe2 69.97(11)
C36 C35 Fe2 69.37(10)
C35 C36 C32 107.91(19)
C35 C36 Fe2 69.78(11)
C32 C36 Fe2 69.76(11)
C42 N41 C46 117.77(14)
C42 N41 Ru1 126.89(11)
C46 N41 Ru1 115.32(12)
N41 C42 C43 122.70(17)
C42 C43 C44 119.36(18)
C45 C44 C43 118.71(17)
C44 C45 C46 119.64(17)
N41 C46 C45 121.70(17)
N41 C46 C47 114.52(14)
C45 C46 C47 123.61(16)
N52 C47 C48 121.34(17)
N52 C47 C46 114.37(14)
C48 C47 C46 124.16(15)
C49 C48 C47 119.26(16)
C48 C49 C50 119.13(17)
C51 C50 C49 119.10(18)
N52 C51 C50 122.26(16)
C51 N52 C47 118.90(15)
C51 N52 Ru1 125.46(11)
C47 N52 Ru1 115.62(12)
C62 N61 C66 118.01(15)
C62 N61 Ru1 127.54(13)
C66 N61 Ru1 114.45(11)
N61 C62 C63 122.79(19)
C64 C63 C62 119.18(18)
C63 C64 C65 119.00(17)
C64 C65 C66 119.50(19)
N61 C66 C65 121.52(17)
N61 C66 C67 114.60(14)
C65 C66 C67 123.65(17)
N72 C67 C68 121.71(17)
N72 C67 C66 114.21(14)
C68 C67 C66 124.06(16)
C69 C68 C67 119.01(18)
C70 C69 C68 119.11(17)
C69 C70 C71 119.07(19)
N72 C71 C70 122.35(18)
C71 N72 C67 118.21(15)
C71 N72 Ru1 127.36(12)
C67 N72 Ru1 112.93(12)
O81 Cl80 O84 109.61(11)
O81 Cl80 O83 109.51(10)
O84 Cl80 O83 109.07(10)
O81 Cl80 O82 110.27(11)
O84 Cl80 O82 109.25(10)
O83 Cl80 O82 109.11(10)

loop_
_geom_bond_atom_site_label_1
_geom_bond_atom_site_label_2
_geom_bond_distance
Ru1 N61 2.0329(14)
Ru1 N41 2.0348(14)
Ru1 N52 2.0415(15)
Ru1 N72 2.0547(15)
Ru1 O1 2.0909(13)
Ru1 N12 2.0930(14)
Fe2 C36 2.0364(19)
Fe2 C26 2.0377(17)
Fe2 C23 2.0394(18)
Fe2 C22 2.0400(17)
Fe2 C35 2.0418(19)
Fe2 C32 2.0427(18)
Fe2 C34 2.0456(19)
Fe2 C24 2.0467(18)
Fe2 C33 2.0471(19)
Fe2 C25 2.0472(17)
Fe1 C16 2.037(2)
Fe1 C17 2.039(2)
Fe1 C27 2.039(2)
Fe1 C30 2.045(2)
Fe1 C31 2.045(2)
Fe1 C19 2.0465(19)
Fe1 C28 2.047(2)
Fe1 C18 2.050(2)
Fe1 C29 2.050(2)
Fe1 C15 2.0524(17)
Cl3 C3 1.7388(17)
Cl5 C5 1.7500(16)
O1 C2 1.3094(19)
C2 C3 1.418(2)
C2 C7 1.428(2)
C3 C4 1.383(2)
C4 C5 1.387(2)
C5 C6 1.381(2)
C6 C7 1.401(2)
C7 C8 1.460(2)
C8 N12 1.342(2)
C8 N9 1.357(2)
N9 C10 1.382(2)
C10 C11 1.381(2)
C10 C13 1.448(2)
C11 N12 1.393(2)
C11 C20 1.458(2)
C13 C14 1.338(2)
C14 C15 1.462(2)
C15 C19 1.433(3)
C15 C16 1.438(3)
C16 C17 1.428(3)
C17 C18 1.411(4)
C18 C19 1.429(3)
C20 C21 1.336(2)
C21 C22 1.459(2)
C22 C23 1.430(3)
C22 C26 1.438(2)
C23 C24 1.422(3)
C24 C25 1.419(3)
C25 C26 1.426(2)
C27 C28 1.419(4)
C27 C31 1.422(3)
C28 C29 1.422(3)
C29 C30 1.423(3)
C30 C31 1.415(3)
C32 C33 1.420(3)
C32 C36 1.427(3)
C33 C34 1.424(3)
C34 C35 1.410(3)
C35 C36 1.423(3)
N41 C42 1.347(2)
N41 C46 1.370(2)
C42 C43 1.386(2)
C43 C44 1.389(3)
C44 C45 1.378(3)
C45 C46 1.394(2)
C46 C47 1.468(3)
C47 N52 1.366(2)
C47 C48 1.394(2)
C48 C49 1.385(3)
C49 C50 1.392(3)
C50 C51 1.387(3)
C51 N52 1.344(2)
N61 C62 1.348(2)
N61 C66 1.366(2)
C62 C63 1.385(3)
C63 C64 1.383(3)
C64 C65 1.383(3)
C65 C66 1.394(2)
C66 C67 1.464(2)
C67 N72 1.359(2)
C67 C68 1.392(2)
C68 C69 1.384(3)
C69 C70 1.383(3)
C70 C71 1.385(3)
C71 N72 1.347(2)
Cl80 O81 1.4346(16)
Cl80 O84 1.4415(17)
Cl80 O83 1.4436(16)
Cl80 O82 1.4440(16)

loop_
_geom_hbond_atom_site_label_D
_geom_hbond_atom_site_label_H
_geom_hbond_atom_site_label_A
_geom_hbond_distance_DH
_geom_hbond_distance_HA
_geom_hbond_distance_DA
_geom_hbond_angle_DHA
_geom_hbond_site_symmetry_A
N9 H9 O100 0.87(2) 2.04(2) 2.883(2) 164(2) .
O100 H102 O84 0.834(10) 2.059(11) 2.882(2) 169(3) .
O100 H101 O82 0.834(10) 2.125(12) 2.939(2) 165(3) 1_455
